data_7214220
loop_
_publ_author_name
'D\'eniz, Mariadel'
'Hern\'andez-Rodr\'iguez, Irene'
'Pas\'an, Jorge'
'Fabelo, Oscar'
'Ca\~nadillas-Delgado, Laura'
'Vallejo, Julia'
'Julve, Miguel'
'Lloret, Francesc'
'Ruiz-P\'erez, Catalina'

_publ_section_title
;
 Syntheses, crystal structures and magnetic properties of five new
 manganese(ii) complexes: influence of the conformation of different
 alkyl/aryl substituted malonate ligands on the crystal packing
;
_journal_issue 13
_journal_name_full CrystEngComm
_journal_page_first 2766
_journal_paper_doi 10.1039/c3ce42086h
_journal_volume 16
_journal_year 2014
_chemical_formula_sum 'C5 H8 Mn O5'
_chemical_formula_weight 203.05
_chemical_name_systematic
;
 ?
;
_space_group_IT_number 88
_symmetry_cell_setting tetragonal
_symmetry_space_group_name_Hall '-I 4ad'
_symmetry_space_group_name_H-M 'I 41/a :2'
_atom_sites_solution_hydrogens geom
_atom_sites_solution_primary direct
_atom_sites_solution_secondary difmap
_audit_creation_method SHELXL-97
_cell_angle_alpha 90.00
_cell_angle_beta 90.00
_cell_angle_gamma 90.00
_cell_formula_units_Z 16
_cell_length_a 13.5402(4)
_cell_length_b 13.5402(4)
_cell_length_c 17.4440(9)
_cell_measurement_temperature 293(2)
_cell_volume 3198.1(2)
_computing_cell_refinement
;
CrysAlisPro, Agilent Technologies,
Version 1.171.35.11 (release 16-05-2011 CrysAlis171 .NET)
(compiled May 16 2011,17:55:39)
;
_computing_data_collection
;
CrysAlisPro, Agilent Technologies,
Version 1.171.35.11 (release 16-05-2011 CrysAlis171 .NET)
(compiled May 16 2011,17:55:39)
;
_computing_data_reduction
;
CrysAlisPro, Agilent Technologies,
Version 1.171.35.11 (release 16-05-2011 CrysAlis171 .NET)
(compiled May 16 2011,17:55:39)
;
_computing_structure_refinement 'SHELXL-97 (Sheldrick, 1997)'
_computing_structure_solution 'SHELXS-97 (Sheldrick, 1997)'
_diffrn_ambient_temperature 293(2)
_diffrn_detector 'CCD plate'
_diffrn_detector_area_resol_mean 10.5953
_diffrn_measured_fraction_theta_full 0.984
_diffrn_measured_fraction_theta_max 0.984
_diffrn_measurement_device_type 'SuperNova, Dual, Cu at zero, Atlas'
_diffrn_measurement_method 'CCD rotation images, thick slices'
_diffrn_radiation_monochromator mirror
_diffrn_radiation_probe x-ray
_diffrn_radiation_source 'SuperNova (Cu) X-ray Source'
_diffrn_radiation_type CuK\a
_diffrn_radiation_wavelength 1.54184
_diffrn_reflns_av_R_equivalents 0.0241
_diffrn_reflns_av_sigmaI/netI 0.0213
_diffrn_reflns_limit_h_max 16
_diffrn_reflns_limit_h_min -12
_diffrn_reflns_limit_k_max 11
_diffrn_reflns_limit_k_min -16
_diffrn_reflns_limit_l_max 21
_diffrn_reflns_limit_l_min -17
_diffrn_reflns_number 4736
_diffrn_reflns_theta_full 72.54
_diffrn_reflns_theta_max 72.54
_diffrn_reflns_theta_min 4.13
_exptl_absorpt_coefficient_mu 13.295
_exptl_absorpt_correction_T_max 0.650
_exptl_absorpt_correction_T_min 0.543
_exptl_absorpt_correction_type gaussian
_exptl_absorpt_process_details
;
CrysAlisPro, Agilent Technologies,
Version 1.171.35.21 (release 20-01-2012 CrysAlis171 .NET)
(compiled Jan 23 2012,18:06:46)
Numerical absorption correction based on gaussian integration over
            a multifaceted crystal model
;
_exptl_crystal_colour Colourless
_exptl_crystal_density_diffrn 1.687
_exptl_crystal_density_method 'not measured'
_exptl_crystal_description Prism
_exptl_crystal_F_000 1648
_exptl_crystal_size_max 0.14
_exptl_crystal_size_mid 0.12
_exptl_crystal_size_min 0.10
_refine_diff_density_max 0.289
_refine_diff_density_min -0.293
_refine_diff_density_rms 0.071
_refine_ls_extinction_method none
_refine_ls_goodness_of_fit_ref 1.083
_refine_ls_hydrogen_treatment mixed
_refine_ls_matrix_type full
_refine_ls_number_parameters 108
_refine_ls_number_reflns 1558
_refine_ls_number_restraints 3
_refine_ls_restrained_S_all 1.085
_refine_ls_R_factor_all 0.0271
_refine_ls_R_factor_gt 0.0255
_refine_ls_shift/su_max 0.001
_refine_ls_shift/su_mean 0.000
_refine_ls_structure_factor_coef Fsqd
_refine_ls_weighting_details 'calc w=1/[\s^2^(Fo^2^)+(0.0373P)^2^+2.1593P] where P=(Fo^2^+2Fc^2^)/3'
_refine_ls_weighting_scheme calc
_refine_ls_wR_factor_gt 0.0658
_refine_ls_wR_factor_ref 0.0670
_reflns_number_gt 1485
_reflns_number_total 1558
_reflns_threshold_expression >2sigma(I)
_cod_data_source_file c3ce42086h2.cif
_cod_data_source_block shelxl
_cod_depositor_comments
;
The following automatic conversions were performed:

'_symmetry_cell_setting' value 'Tetragonal' changed to 'tetragonal'
according to
/usr/data/users/saulius/crontab/automatic-downloads/current/RSC/lib/dictionaries/cif_core.dic
dictionary named 'cif_core.dic' version 2.4.2 from 2011-04-26.

Automatic conversion script
Id: cif_fix_values 2281 2013-09-26 08:29:07Z andrius 
;
_cod_original_sg_symbol_H-M I41/a
_cod_database_code 7214220

loop_
_symmetry_equiv_pos_as_xyz
'x, y, z'
'-y+3/4, x+1/4, z+1/4'
'-x, -y+1/2, z'
'y+1/4, -x+1/4, z+1/4'
'x+1/2, y+1/2, z+1/2'
'-y+5/4, x+3/4, z+3/4'
'-x+1/2, -y+1, z+1/2'
'y+3/4, -x+3/4, z+3/4'
'-x, -y, -z'
'y-3/4, -x-1/4, -z-1/4'
'x, y-1/2, -z'
'-y-1/4, x-1/4, -z-1/4'
'-x+1/2, -y+1/2, -z+1/2'
'y-1/4, -x+1/4, -z+1/4'
'x+1/2, y, -z+1/2'
'-y+1/4, x+1/4, -z+1/4'

loop_
_atom_site_label
_atom_site_type_symbol
_atom_site_fract_x
_atom_site_fract_y
_atom_site_fract_z
_atom_site_U_iso_or_equiv
_atom_site_adp_type
_atom_site_occupancy
_atom_site_symmetry_multiplicity
_atom_site_calc_flag
_atom_site_refinement_flags
Mn1 Mn 0.498120(18) 0.584223(18) 0.069016(14) 0.01935(11) Uani 1 1 d .
O2 O 0.61595(9) 0.69766(9) 0.07113(7) 0.0221(3) Uani 1 1 d .
O4 O 0.57697(9) 0.55125(9) -0.03875(7) 0.0249(3) Uani 1 1 d .
O1W O 0.59556(10) 0.48041(10) 0.12510(9) 0.0315(3) Uani 1 1 d D
O1 O 0.60024(9) 0.82858(9) -0.00414(8) 0.0267(3) Uani 1 1 d .
O3 O 0.72337(16) 0.52609(13) -0.08864(18) 0.0892(10) Uani 1 1 d .
C1 C 0.62988(12) 0.74297(12) 0.00724(10) 0.0201(3) Uani 1 1 d .
C2 C 0.68920(14) 0.68964(13) -0.05432(11) 0.0275(4) Uani 1 1 d .
C3 C 0.66278(14) 0.57986(14) -0.05987(12) 0.0291(4) Uani 1 1 d .
C4 C 0.79828(18) 0.6999(2) -0.0317(2) 0.0707(10) Uani 1 1 d .
H4A H 0.8083 0.6721 0.0182 0.106 Uiso 1 1 calc R
H4B H 0.8161 0.7686 -0.0310 0.106 Uiso 1 1 calc R
H4C H 0.8386 0.6657 -0.0683 0.106 Uiso 1 1 calc R
C5 C 0.6733(3) 0.7337(2) -0.13331(16) 0.0721(10) Uani 1 1 d .
H5A H 0.7119 0.6980 -0.1702 0.108 Uiso 1 1 calc R
H5B H 0.6932 0.8017 -0.1331 0.108 Uiso 1 1 calc R
H5C H 0.6046 0.7293 -0.1466 0.108 Uiso 1 1 calc R
H1WA H 0.6557(15) 0.4988(19) 0.1365(17) 0.057(8) Uiso 1 1 d D
H1WB H 0.6016(18) 0.4276(15) 0.0990(14) 0.045(7) Uiso 1 1 d D

loop_
_atom_site_aniso_label
_atom_site_aniso_U_11
_atom_site_aniso_U_22
_atom_site_aniso_U_33
_atom_site_aniso_U_23
_atom_site_aniso_U_13
_atom_site_aniso_U_12
Mn1 0.01911(16) 0.01717(16) 0.02176(16) -0.00291(9) 0.00070(10) -0.00083(9)
O2 0.0230(6) 0.0204(6) 0.0230(6) -0.0021(4) -0.0010(5) -0.0053(5)
O4 0.0245(6) 0.0222(6) 0.0281(6) -0.0064(5) 0.0038(5) -0.0063(5)
O1W 0.0280(7) 0.0255(7) 0.0410(8) -0.0049(6) -0.0093(6) 0.0032(5)
O1 0.0284(6) 0.0199(6) 0.0318(6) 0.0016(5) 0.0061(5) 0.0038(5)
O3 0.0637(13) 0.0286(9) 0.175(3) -0.0331(12) 0.0719(15) -0.0080(8)
C1 0.0168(7) 0.0193(7) 0.0243(8) -0.0024(6) -0.0003(6) -0.0037(6)
C2 0.0292(9) 0.0203(9) 0.0331(9) -0.0036(7) 0.0096(8) -0.0046(7)
C3 0.0284(9) 0.0212(9) 0.0377(10) -0.0065(7) 0.0092(8) -0.0025(7)
C4 0.0269(12) 0.0774(19) 0.108(3) -0.0510(19) 0.0192(14) -0.0109(12)
C5 0.137(3) 0.0426(14) 0.0365(13) 0.0069(11) 0.0328(16) 0.0241(16)

loop_
_atom_type_symbol
_atom_type_description
_atom_type_scat_dispersion_real
_atom_type_scat_dispersion_imag
_atom_type_scat_source
C C 0.0181 0.0091 'International Tables Vol C Tables 4.2.6.8 and 6.1.1.4'
H H 0.0000 0.0000 'International Tables Vol C Tables 4.2.6.8 and 6.1.1.4'
O O 0.0492 0.0322 'International Tables Vol C Tables 4.2.6.8 and 6.1.1.4'
Mn Mn -0.5299 2.8052 'International Tables Vol C Tables 4.2.6.8 and 6.1.1.4'

loop_
_geom_angle_atom_site_label_1
_geom_angle_atom_site_label_2
_geom_angle_atom_site_label_3
_geom_angle
_geom_angle_site_symmetry_1
_geom_angle_site_symmetry_3
O2 Mn1 O1W 89.69(5) 14_565 .
O2 Mn1 O4 109.59(5) 14_565 9_665
O1W Mn1 O4 81.14(5) . 9_665
O2 Mn1 O1 99.06(5) 14_565 3_665
O1W Mn1 O1 170.18(5) . 3_665
O4 Mn1 O1 91.66(5) 9_665 3_665
O2 Mn1 O4 168.29(5) 14_565 .
O1W Mn1 O4 87.63(5) . .
O4 Mn1 O4 81.25(5) 9_665 .
O1 Mn1 O4 84.66(5) 3_665 .
O2 Mn1 O2 89.80(5) 14_565 .
O1W Mn1 O2 90.22(5) . .
O4 Mn1 O2 158.57(5) 9_665 .
O1 Mn1 O2 94.24(5) 3_665 .
O4 Mn1 O2 78.81(4) . .
C1 O2 Mn1 125.20(10) . 16_655
C1 O2 Mn1 114.96(10) . .
Mn1 O2 Mn1 117.56(5) 16_655 .
C3 O4 Mn1 127.86(11) . 9_665
C3 O4 Mn1 128.56(12) . .
Mn1 O4 Mn1 98.75(5) 9_665 .
C1 O1 Mn1 127.31(11) . 3_665
O1 C1 O2 122.43(15) . .
O1 C1 C2 119.99(15) . .
O2 C1 C2 117.52(14) . .
C5 C2 C1 112.27(17) . .
C5 C2 C3 106.93(19) . .
C1 C2 C3 112.42(14) . .
C5 C2 C4 109.5(3) . .
C1 C2 C4 106.47(17) . .
C3 C2 C4 109.22(19) . .
O3 C3 O4 123.70(18) . .
O3 C3 C2 116.94(18) . .
O4 C3 C2 119.20(16) . .

loop_
_geom_bond_atom_site_label_1
_geom_bond_atom_site_label_2
_geom_bond_distance
_geom_bond_site_symmetry_2
Mn1 O2 2.1434(12) 14_565
Mn1 O1W 2.1619(13) .
Mn1 O4 2.1627(12) 9_665
Mn1 O1 2.1901(12) 3_665
Mn1 O4 2.2076(13) .
Mn1 O2 2.2149(12) .
O2 C1 1.286(2) .
O2 Mn1 2.1434(12) 16_655
O4 C3 1.279(2) .
O4 Mn1 2.1627(12) 9_665
O1 C1 1.243(2) .
O1 Mn1 2.1901(12) 3_665
O3 C3 1.206(3) .
C1 C2 1.523(2) .
C2 C5 1.517(3) .
C2 C3 1.532(2) .
C2 C4 1.535(3) .

loop_
_geom_hbond_atom_site_label_D
_geom_hbond_atom_site_label_H
_geom_hbond_atom_site_label_A
_geom_hbond_distance_DH
_geom_hbond_distance_HA
_geom_hbond_distance_DA
_geom_hbond_angle_DHA
_geom_hbond_site_symmetry_A
O1W H1WA O3 0.874(16) 1.729(17) 2.601(2) 176(3) 4_565
O1W H1WB O1 0.852(16) 2.130(18) 2.9464(19) 161(3) 11
